data_4517802
loop_
_publ_author_name
'Morad, Viktoriia'
'Yakunin, Sergii'
'Kovalenko, Maksym V.'

_publ_section_title
;
 Supramolecular Approach for Fine-Tuning of the Bright Luminescence from
 Zero-Dimensional Antimony(III) Halides
;
_journal_name_full 'ACS Materials Letters'
_journal_page_first 845
_journal_page_last 852
_journal_paper_doi 10.1021/acsmaterialslett.0c00174
_journal_year 2020
_chemical_formula_moiety '2(C12 H24 Ba0.5 Cs0.5 O6), Br6 Sb1, 1.783(C3 H7 N O)'
_chemical_formula_sum 'C29.35 H60.48 Ba Br6 Cs N1.78 O13.78 Sb'
_chemical_formula_weight 1530.44
_space_group_crystal_system trigonal
_space_group_IT_number 148
_space_group_name_Hall '-R 3'
_space_group_name_H-M_alt 'R -3 :H'
_atom_sites_solution_hydrogens geom
_atom_sites_solution_primary dual
_audit_creation_date 2020-05-28
_audit_creation_method
;
Olex2 1.3
(compiled 2020.02.04 svn.rd84adfe8 for OlexSys, GUI svn.r6032)
;
_cell_angle_alpha 90
_cell_angle_beta 90
_cell_angle_gamma 120
_cell_formula_units_Z 3
_cell_length_a 14.0504(3)
_cell_length_b 14.0504(3)
_cell_length_c 21.4176(5)
_cell_measurement_reflns_used 8037
_cell_measurement_temperature 120.01(19)
_cell_measurement_theta_max 30.1870
_cell_measurement_theta_min 2.5290
_cell_volume 3661.67(14)
_computing_cell_refinement 'CrysAlisPro 1.171.40.67a (Rigaku OD, 2019)'
_computing_data_collection 'CrysAlisPro 1.171.40.67a (Rigaku OD, 2019)'
_computing_data_reduction 'CrysAlisPro 1.171.40.67a (Rigaku OD, 2019)'
_computing_molecular_graphics OLEX2
_computing_publication_material OLEX2
_computing_structure_refinement 'SHELXL-97 (Sheldrick, 2008)'
_computing_structure_solution 'SHELXS-97 (Sheldrick, 2008)'
_diffrn_ambient_environment N~2~
_diffrn_ambient_temperature 120.01(19)
_diffrn_detector 'CCD plate'
_diffrn_detector_area_resol_mean 16.0839
_diffrn_detector_type Sapphire3
_diffrn_measured_fraction_theta_full 1.000
_diffrn_measured_fraction_theta_max 1.000
_diffrn_measurement_details
;
List of Runs (angles in degrees, time in seconds):

  # Type    Start    End  Width  t~exp~   \w     \q     \k     \f   Frames
--------------------------------------------------------------------------
  1  \w    -83.00   3.00   1.00   25.00    --  -25.15 -77.00  60.00   86
  2  \w    -91.00 -48.00   1.00   25.00    --  -25.15 142.00  52.37   43
  3  \w    -94.00   3.00   1.00   25.00    --  -25.15 -77.00-120.00   97
  4  \w    -47.00  44.00   1.00   25.00    --  -25.15  38.00-120.00   91
  5  \w    -93.00  -8.00   1.00   25.00    --  -25.15 -57.00 -30.00   85
  6  \w    -90.00  -7.00   1.00   25.00    --  -25.15 -57.00 120.00   83
  7  \w    -91.00  -8.00   1.00   25.00    --  -25.15 142.00-137.59   83
  8  \w     20.00  94.00   1.00   25.00    --   25.62   0.00-120.00   74
  9  \w     32.00 100.00   1.00   25.00    --   25.62-179.00 120.00   68
 10  \w    -46.00  -1.00   1.00   25.00    --   25.62   0.00-120.00   45
 11  \w    -43.00  52.00   1.00   25.00    --   25.62 -19.00  60.00   95
;
_diffrn_measurement_device 'four-circle diffractometer'
_diffrn_measurement_device_type 'Xcalibur, Sapphire3'
_diffrn_measurement_method '\w scans'
_diffrn_orient_matrix_type 'CrysAlisPro convention (1999,Acta A55,543-557)'
_diffrn_orient_matrix_UB_11 -0.0213486000
_diffrn_orient_matrix_UB_12 -0.0443449000
_diffrn_orient_matrix_UB_13 0.0214701000
_diffrn_orient_matrix_UB_21 0.0273742000
_diffrn_orient_matrix_UB_22 -0.0233977000
_diffrn_orient_matrix_UB_23 -0.0162636000
_diffrn_orient_matrix_UB_31 0.0468197000
_diffrn_orient_matrix_UB_32 0.0296314000
_diffrn_orient_matrix_UB_33 0.0192845000
_diffrn_radiation_monochromator graphite
_diffrn_radiation_probe x-ray
_diffrn_radiation_type 'Mo K\a'
_diffrn_radiation_wavelength 0.71073
_diffrn_radiation_xray_symbol K-L~3~
_diffrn_reflns_av_R_equivalents 0.0464
_diffrn_reflns_av_unetI/netI 0.0226
_diffrn_reflns_Laue_measured_fraction_full 1.000
_diffrn_reflns_Laue_measured_fraction_max 1.000
_diffrn_reflns_limit_h_max 20
_diffrn_reflns_limit_h_min -20
_diffrn_reflns_limit_k_max 20
_diffrn_reflns_limit_k_min -20
_diffrn_reflns_limit_l_max 30
_diffrn_reflns_limit_l_min -30
_diffrn_reflns_number 26387
_diffrn_reflns_point_group_measured_fraction_full 1.000
_diffrn_reflns_point_group_measured_fraction_max 1.000
_diffrn_reflns_theta_full 25.242
_diffrn_reflns_theta_max 30.502
_diffrn_reflns_theta_min 1.925
_diffrn_source 'fine-focus sealed X-ray tube'
_diffrn_source_type 'Enhance (Mo) X-ray Source'
_exptl_absorpt_coefficient_mu 7.055
_exptl_absorpt_correction_T_max 0.47720
_exptl_absorpt_correction_T_min 0.46451
_exptl_absorpt_correction_type sphere
_exptl_absorpt_process_details
;
CrysAlisPro 1.171.40.67a (Rigaku Oxford Diffraction, 2019)
Spherical absorption correction
 using equivalent radius and absorption coefficient.
Empirical absorption correction using spherical harmonics,
 implemented in SCALE3 ABSPACK scaling algorithm.
;
_exptl_crystal_colour 'clear yellowish colourless'
_exptl_crystal_colour_lustre clear
_exptl_crystal_colour_modifier yellowish
_exptl_crystal_colour_primary colourless
_exptl_crystal_density_diffrn 2.082
_exptl_crystal_description sphere
_exptl_crystal_F_000 2194
_exptl_crystal_recrystallization_method 'crystallized from dimethylformamide'
_exptl_crystal_size_max 0.208
_exptl_crystal_size_mid 0.18
_exptl_crystal_size_min 0.071
_exptl_crystal_size_rad 0.075
_refine_diff_density_max 0.877
_refine_diff_density_min -0.894
_refine_diff_density_rms 0.115
_refine_ls_extinction_method none
_refine_ls_goodness_of_fit_ref 1.182
_refine_ls_hydrogen_treatment constr
_refine_ls_matrix_type full
_refine_ls_number_parameters 82
_refine_ls_number_reflns 2495
_refine_ls_number_restraints 0
_refine_ls_restrained_S_all 1.182
_refine_ls_R_factor_all 0.0485
_refine_ls_R_factor_gt 0.0381
_refine_ls_shift/su_max 0.001
_refine_ls_shift/su_mean 0.000
_refine_ls_structure_factor_coef Fsqd
_refine_ls_weighting_details 'w=1/[\s^2^(Fo^2^)+(0.0171P)^2^+33.9898P] where P=(Fo^2^+2Fc^2^)/3'
_refine_ls_weighting_scheme calc
_refine_ls_wR_factor_gt 0.0769
_refine_ls_wR_factor_ref 0.0802
_reflns_Friedel_coverage 0.000
_reflns_number_gt 2127
_reflns_number_total 2495
_reflns_threshold_expression 'I > 2\s(I)'
_cod_data_source_file 1998033.cif
_cod_data_source_block 1
_cod_depositor_comments 'Adding full bibliography for 4517797--4517805.cif.'
_cod_original_cell_volume 3661.69(19)
_cod_original_sg_symbol_H-M 'R -3'
_cod_database_code 4517802
_shelx_shelxl_version_number 2018/3
_chemical_oxdiff_formula 'Cs Ba C36 H72 O18 Sb Br6'
_shelx_space_group_comment
;
The symmetry employed for this shelxl refinement is uniquely defined
by the following loop, which should always be used as a source of
symmetry information in preference to the above space-group names.
They are only intended as comments.
;
_shelx_estimated_absorpt_t_max 0.634
_shelx_estimated_absorpt_t_min 0.322
_reflns_odcompleteness_completeness 100.00
_reflns_odcompleteness_iscentric 1
_reflns_odcompleteness_theta 30.44
_olex2_refinement_description
;
1. Fixed Uiso
 At 1.2 times of:
  All C(H) groups, All C(H,H) groups
 At 1.5 times of:
  All C(H,H,H) groups
2. Shared sites
{Cs1, Ba1}
3. Uiso/Uaniso restraints and constraints
Uanis(C5) = Uanis(O3) = Uanis(N1) = Uanis(C7) = Uanis(C6)
Uanis(Ba1) = Uanis(Cs1)
4. Others
 Sof(O3)=Sof(N1)=Sof(C5)=Sof(H5)=Sof(C6)=Sof(H6A)=Sof(H6B)=Sof(H6C)=Sof(C7)=
 Sof(H7A)=Sof(H7B)=Sof(H7C)=FVAR(1)
 Fixed Sof: Ba1(0.16667) Cs1(0.16667)
5.a Free rotating group:
 O3(N1,C5,C6,C7)
5.b Secondary CH2 refined with riding coordinates:
 C1(H1A,H1B), C2(H2A,H2B), C3(H3A,H3B), C4(H4A,H4B)
5.c Me refined with riding coordinates:
 C6(H6A,H6B,H6C), C7(H7A,H7B,H7C)
5.d Aromatic/amide H refined with riding coordinates:
 C5(H5)
;
_olex2_submission_special_instructions 'No special instructions were received'
_oxdiff_exptl_absorpt_empirical_details
;
Empirical correction (ABSPACK) includes:
- Absorption correction using spherical harmonics
- Frame scaling
;
_oxdiff_exptl_absorpt_empirical_full_max 1.288
_oxdiff_exptl_absorpt_empirical_full_min 0.824

loop_
_space_group_symop_operation_xyz
'x, y, z'
'-y, x-y, z'
'-x+y, -x, z'
'x+2/3, y+1/3, z+1/3'
'-y+2/3, x-y+1/3, z+1/3'
'-x+y+2/3, -x+1/3, z+1/3'
'x+1/3, y+2/3, z+2/3'
'-y+1/3, x-y+2/3, z+2/3'
'-x+y+1/3, -x+2/3, z+2/3'
'-x, -y, -z'
'y, -x+y, -z'
'x-y, x, -z'
'-x+2/3, -y+1/3, -z+1/3'
'y+2/3, -x+y+1/3, -z+1/3'
'x-y+2/3, x+1/3, -z+1/3'
'-x+1/3, -y+2/3, -z+2/3'
'y+1/3, -x+y+2/3, -z+2/3'
'x-y+1/3, x+2/3, -z+2/3'

loop_
_atom_site_label
_atom_site_type_symbol
_atom_site_fract_x
_atom_site_fract_y
_atom_site_fract_z
_atom_site_U_iso_or_equiv
_atom_site_adp_type
_atom_site_occupancy
_atom_site_site_symmetry_order
_atom_site_calc_flag
_atom_site_refinement_flags_posn
_atom_site_refinement_flags_adp
_atom_site_refinement_flags_occupancy
_atom_site_disorder_assembly
_atom_site_disorder_group
Ba1 Ba 0.666667 0.333333 0.53752(2) 0.03229(11) Uani 0.5 3 d S T P A 4
Cs1 Cs 0.666667 0.333333 0.53752(2) 0.03229(11) Uani 0.5 3 d S T P A 3
O1 O 0.7297(3) 0.5539(3) 0.5924(2) 0.0599(10) Uani 1 1 d . . . . .
O2 O 0.8914(3) 0.4934(3) 0.57447(17) 0.0466(8) Uani 1 1 d . . . . .
C1 C 0.6529(4) 0.5833(4) 0.5671(3) 0.0524(13) Uani 1 1 d . . . . .
H1A H 0.649751 0.575893 0.522045 0.063 Uiso 1 1 calc R U . . .
H1B H 0.675886 0.659030 0.577413 0.063 Uiso 1 1 calc R U . . .
C2 C 0.8402(4) 0.6310(4) 0.5773(3) 0.0553(14) Uani 1 1 d . . . . .
H2A H 0.859435 0.702392 0.594272 0.066 Uiso 1 1 calc R U . . .
H2B H 0.848859 0.637866 0.532314 0.066 Uiso 1 1 calc R U . . .
C3 C 0.9140(4) 0.5938(5) 0.6037(3) 0.0576(14) Uani 1 1 d . . . . .
H3A H 0.990073 0.649438 0.596615 0.069 Uiso 1 1 calc R U . . .
H3B H 0.902319 0.582830 0.648379 0.069 Uiso 1 1 calc R U . . .
C4 C 0.9656(4) 0.4576(4) 0.5949(3) 0.0538(13) Uani 1 1 d . . . . .
H4A H 0.964839 0.453109 0.640106 0.065 Uiso 1 1 calc R U . . .
H4B H 1.039835 0.509858 0.581643 0.065 Uiso 1 1 calc R U . . .
Sb1 Sb 0.666667 0.333333 0.333333 0.02548(13) Uani 1 6 d S T P A .
Br1 Br 0.75663(4) 0.51866(4) 0.41098(2) 0.04180(13) Uani 1 1 d . . . . .
O3 O 0.6905(16) 0.3593(13) 0.6735(6) 0.091(4) Uani 0.297(5) 1 d G . P B -1
N1 N 0.7101(11) 0.2863(10) 0.7654(6) 0.091(4) Uani 0.297(5) 1 d G . P B -1
C5 C 0.6562(12) 0.2869(11) 0.7126(6) 0.091(4) Uani 0.297(5) 1 d G . P B -1
H5 H 0.586874 0.226353 0.705879 0.109 Uiso 0.297(5) 1 calc R U P B -1
C6 C 0.8187(13) 0.3778(15) 0.7795(8) 0.091(4) Uani 0.297(5) 1 d G . P B -1
H6A H 0.844249 0.363848 0.818093 0.137 Uiso 0.297(5) 1 calc R U P B -1
H6B H 0.868505 0.385881 0.746500 0.137 Uiso 0.297(5) 1 calc R U P B -1
H6C H 0.815102 0.443990 0.783127 0.137 Uiso 0.297(5) 1 calc R U P B -1
C7 C 0.6620(17) 0.1956(14) 0.8093(8) 0.091(4) Uani 0.297(5) 1 d G . P B -1
H7A H 0.712066 0.210177 0.843230 0.137 Uiso 0.297(5) 1 calc R U P B -1
H7B H 0.594355 0.187327 0.825138 0.137 Uiso 0.297(5) 1 calc R U P B -1
H7C H 0.647686 0.129136 0.788524 0.137 Uiso 0.297(5) 1 calc R U P B -1

loop_
_atom_site_aniso_label
_atom_site_aniso_U_11
_atom_site_aniso_U_22
_atom_site_aniso_U_33
_atom_site_aniso_U_23
_atom_site_aniso_U_13
_atom_site_aniso_U_12
Ba1 0.03157(14) 0.03157(14) 0.0337(2) 0.000 0.000 0.01579(7)
Cs1 0.03157(14) 0.03157(14) 0.0337(2) 0.000 0.000 0.01579(7)
O1 0.042(2) 0.050(2) 0.090(3) -0.001(2) -0.0009(19) 0.0248(18)
O2 0.0356(17) 0.0419(18) 0.062(2) -0.0121(16) -0.0112(15) 0.0192(15)
C1 0.044(3) 0.043(3) 0.078(4) -0.018(3) -0.005(3) 0.028(2)
C2 0.044(3) 0.044(3) 0.075(4) -0.023(3) -0.007(3) 0.020(2)
C3 0.043(3) 0.060(3) 0.066(4) -0.025(3) -0.010(2) 0.023(3)
C4 0.034(2) 0.052(3) 0.072(4) -0.004(3) -0.015(2) 0.019(2)
Sb1 0.02492(18) 0.02492(18) 0.0266(3) 0.000 0.000 0.01246(9)
Br1 0.0342(2) 0.0321(2) 0.0600(3) -0.00545(19) -0.00269(19) 0.01718(18)
O3 0.088(8) 0.084(8) 0.105(8) 0.004(6) 0.028(6) 0.045(6)
N1 0.088(8) 0.084(8) 0.105(8) 0.004(6) 0.028(6) 0.045(6)
C5 0.088(8) 0.084(8) 0.105(8) 0.004(6) 0.028(6) 0.045(6)
C6 0.088(8) 0.084(8) 0.105(8) 0.004(6) 0.028(6) 0.045(6)
C7 0.088(8) 0.084(8) 0.105(8) 0.004(6) 0.028(6) 0.045(6)

loop_
_atom_type_symbol
_atom_type_description
_atom_type_scat_dispersion_real
_atom_type_scat_dispersion_imag
_atom_type_scat_source
C C 0.0033 0.0016 'International Tables Vol C Tables 4.2.6.8 and 6.1.1.4'
H H 0.0000 0.0000 'International Tables Vol C Tables 4.2.6.8 and 6.1.1.4'
Ba Ba -0.3244 2.2819 'International Tables Vol C Tables 4.2.6.8 and 6.1.1.4'
Br Br -0.2901 2.4595 'International Tables Vol C Tables 4.2.6.8 and 6.1.1.4'
Cs Cs -0.3680 2.1192 'International Tables Vol C Tables 4.2.6.8 and 6.1.1.4'
N N 0.0061 0.0033 'International Tables Vol C Tables 4.2.6.8 and 6.1.1.4'
O O 0.0106 0.0060 'International Tables Vol C Tables 4.2.6.8 and 6.1.1.4'
Sb Sb -0.5866 1.5461 'International Tables Vol C Tables 4.2.6.8 and 6.1.1.4'

loop_
_exptl_crystal_face_index_h
_exptl_crystal_face_index_k
_exptl_crystal_face_index_l
_exptl_crystal_face_perp_dist
0 1 -1 0.0556
1 -1 2 0.0864
-3 17 -12 0.0556
-12 12 -22 0.0864
0 -17 8 0.0970
14 -15 16 0.0892
-6 -12 -11 0.1203
19 -9 9 0.0653
15 -15 -15 0.0384
-15 15 15 0.0317
0 -11 -23 0.0841
-15 0 -15 0.1167
15 0 15 0.0830
0 11 23 0.0770

loop_
_geom_angle_atom_site_label_1
_geom_angle_atom_site_label_2
_geom_angle_atom_site_label_3
_geom_angle
_geom_angle_site_symmetry_1
_geom_angle_site_symmetry_3
_geom_angle_publ_flag
O1 Ba1 O1 105.69(9) 2_655 . ?
O1 Ba1 O1 105.70(9) 3_665 2_655 ?
O1 Ba1 O1 105.69(9) 3_665 . ?
O2 Ba1 O1 56.60(10) 3_665 2_655 ?
O2 Ba1 O1 56.82(10) . . ?
O2 Ba1 O1 141.27(11) 3_665 . ?
O2 Ba1 O1 56.82(10) 2_655 2_655 ?
O2 Ba1 O1 141.27(11) 2_655 3_665 ?
O2 Ba1 O1 56.60(10) . 3_665 ?
O2 Ba1 O1 56.60(10) 2_655 . ?
O2 Ba1 O1 141.27(11) . 2_655 ?
O2 Ba1 O1 56.82(10) 3_665 3_665 ?
O2 Ba1 O2 112.96(6) . 2_655 ?
O2 Ba1 O2 112.96(6) 3_665 . ?
O2 Ba1 O2 112.96(6) 3_665 2_655 ?
O1 Cs1 O1 105.69(9) 3_665 . ?
O1 Cs1 O1 105.69(9) 2_655 . ?
O1 Cs1 O1 105.70(9) 3_665 2_655 ?
O2 Cs1 O1 56.60(10) 2_655 . ?
O2 Cs1 O1 56.82(10) 3_665 3_665 ?
O2 Cs1 O1 56.60(10) 3_665 2_655 ?
O2 Cs1 O1 56.60(10) . 3_665 ?
O2 Cs1 O1 141.27(11) 3_665 . ?
O2 Cs1 O1 56.82(10) . . ?
O2 Cs1 O1 56.82(10) 2_655 2_655 ?
O2 Cs1 O1 141.27(11) 2_655 3_665 ?
O2 Cs1 O1 141.27(11) . 2_655 ?
O2 Cs1 O2 112.96(6) . 2_655 ?
O2 Cs1 O2 112.96(6) 3_665 2_655 ?
O2 Cs1 O2 112.96(6) 3_665 . ?
C1 O1 Ba1 105.8(3) . . ?
C1 O1 Cs1 105.8(3) . . ?
C2 O1 Ba1 110.2(3) . . ?
C2 O1 Cs1 110.2(3) . . ?
C2 O1 C1 112.8(4) . . ?
C3 O2 Ba1 120.0(3) . . ?
C3 O2 Cs1 120.0(3) . . ?
C3 O2 C4 111.8(4) . . ?
C4 O2 Ba1 120.6(3) . . ?
C4 O2 Cs1 120.6(3) . . ?
O1 C1 H1A 110.1 . . ?
O1 C1 H1B 110.1 . . ?
O1 C1 C4 108.0(5) . 2_655 ?
H1A C1 H1B 108.4 . . ?
C4 C1 H1A 110.1 2_655 . ?
C4 C1 H1B 110.1 2_655 . ?
O1 C2 H2A 109.8 . . ?
O1 C2 H2B 109.8 . . ?
O1 C2 C3 109.6(5) . . ?
H2A C2 H2B 108.2 . . ?
C3 C2 H2A 109.8 . . ?
C3 C2 H2B 109.8 . . ?
O2 C3 C2 109.3(4) . . ?
O2 C3 H3A 109.8 . . ?
O2 C3 H3B 109.8 . . ?
C2 C3 H3A 109.8 . . ?
C2 C3 H3B 109.8 . . ?
H3A C3 H3B 108.3 . . ?
O2 C4 C1 108.7(4) . 3_665 ?
O2 C4 H4A 109.9 . . ?
O2 C4 H4B 109.9 . . ?
C1 C4 H4A 109.9 3_665 . ?
C1 C4 H4B 109.9 3_665 . ?
H4A C4 H4B 108.3 . . ?
Br1 Sb1 Br1 91.621(15) 3_665 17 ?
Br1 Sb1 Br1 88.378(15) 17 18_545 ?
Br1 Sb1 Br1 91.623(15) 17 . ?
Br1 Sb1 Br1 88.378(15) 3_665 2_655 ?
Br1 Sb1 Br1 180.0 3_665 18_545 ?
Br1 Sb1 Br1 180.0 16_655 . ?
Br1 Sb1 Br1 88.376(15) 16_655 17 ?
Br1 Sb1 Br1 88.378(15) . 2_655 ?
Br1 Sb1 Br1 91.623(15) 16_655 2_655 ?
Br1 Sb1 Br1 88.378(15) 3_665 . ?
Br1 Sb1 Br1 91.623(15) 18_545 . ?
Br1 Sb1 Br1 91.623(15) 18_545 2_655 ?
Br1 Sb1 Br1 180.0 17 2_655 ?
Br1 Sb1 Br1 88.378(15) 16_655 18_545 ?
Br1 Sb1 Br1 91.621(15) 3_665 16_655 ?
Sb1 Br1 Ba1 86.636(13) . . ?
Sb1 Br1 Cs1 86.636(13) . . ?
C5 N1 C6 120.5 . . ?
C5 N1 C7 121.8 . . ?
C7 N1 C6 117.7 . . ?
O3 C5 N1 126.0 . . ?
O3 C5 H5 117.0 . . ?
N1 C5 H5 117.0 . . ?
N1 C6 H6A 109.5 . . ?
N1 C6 H6B 109.5 . . ?
N1 C6 H6C 109.5 . . ?
H6A C6 H6B 109.5 . . ?
H6A C6 H6C 109.5 . . ?
H6B C6 H6C 109.5 . . ?
N1 C7 H7A 109.5 . . ?
N1 C7 H7B 109.5 . . ?
N1 C7 H7C 109.5 . . ?
H7A C7 H7B 109.5 . . ?
H7A C7 H7C 109.5 . . ?
H7B C7 H7C 109.5 . . ?

loop_
_geom_bond_atom_site_label_1
_geom_bond_atom_site_label_2
_geom_bond_distance
_geom_bond_site_symmetry_2
_geom_bond_publ_flag
Ba1 O1 3.004(4) 2_655 ?
Ba1 O1 3.004(4) . ?
Ba1 O1 3.004(4) 3_665 ?
Ba1 O2 2.924(3) 3_665 ?
Ba1 O2 2.924(3) 2_655 ?
Ba1 O2 2.924(3) . ?
Cs1 O1 3.004(4) 2_655 ?
Cs1 O1 3.004(4) . ?
Cs1 O1 3.004(4) 3_665 ?
Cs1 O2 2.924(3) 3_665 ?
Cs1 O2 2.924(3) 2_655 ?
Cs1 O2 2.924(3) . ?
O1 C1 1.440(6) . ?
O1 C2 1.416(6) . ?
O2 C3 1.427(6) . ?
O2 C4 1.434(6) . ?
C1 H1A 0.9700 . ?
C1 H1B 0.9700 . ?
C1 C4 1.498(8) 2_655 ?
C2 H2A 0.9700 . ?
C2 H2B 0.9700 . ?
C2 C3 1.486(8) . ?
C3 H3A 0.9700 . ?
C3 H3B 0.9700 . ?
C4 H4A 0.9700 . ?
C4 H4B 0.9700 . ?
Sb1 Br1 2.8022(5) 2_655 ?
Sb1 Br1 2.8023(5) 17 ?
Sb1 Br1 2.8022(5) . ?
Sb1 Br1 2.8022(5) 18_545 ?
Sb1 Br1 2.8023(5) 16_655 ?
Sb1 Br1 2.8022(5) 3_665 ?
O3 C5 1.2162 . ?
N1 C5 1.3625 . ?
N1 C6 1.4526 . ?
N1 C7 1.4507 . ?
C5 H5 0.9300 . ?
C6 H6A 0.9600 . ?
C6 H6B 0.9600 . ?
C6 H6C 0.9600 . ?
C7 H7A 0.9600 . ?
C7 H7B 0.9600 . ?
C7 H7C 0.9600 . ?

loop_
_geom_torsion_atom_site_label_1
_geom_torsion_atom_site_label_2
_geom_torsion_atom_site_label_3
_geom_torsion_atom_site_label_4
_geom_torsion
_geom_torsion_site_symmetry_1
_geom_torsion_site_symmetry_2
_geom_torsion_site_symmetry_3
_geom_torsion_site_symmetry_4
_geom_torsion_publ_flag
Ba1 O1 C1 C4 69.2(4) . . . 2_655 ?
Ba1 O1 C2 C3 -60.8(5) . . . . ?
Ba1 O2 C3 C2 -34.5(6) . . . . ?
Ba1 O2 C4 C1 25.2(6) . . . 3_665 ?
Cs1 O1 C1 C4 69.2(4) . . . 2_655 ?
Cs1 O1 C2 C3 -60.8(5) . . . . ?
Cs1 O2 C3 C2 -34.5(6) . . . . ?
Cs1 O2 C4 C1 25.2(6) . . . 3_665 ?
O1 C2 C3 O2 64.4(6) . . . . ?
C1 O1 C2 C3 -178.8(4) . . . . ?
C2 O1 C1 C4 -170.3(4) . . . 2_655 ?
C3 O2 C4 C1 174.7(5) . . . 3_665 ?
C4 O2 C3 C2 175.8(5) . . . . ?
C6 N1 C5 O3 0.1 . . . . ?
C7 N1 C5 O3 -179.9 . . . . ?

loop_
_exptl_oxdiff_crystal_face_indexfrac_h
_exptl_oxdiff_crystal_face_indexfrac_k
_exptl_oxdiff_crystal_face_indexfrac_l
_exptl_oxdiff_crystal_face_x
_exptl_oxdiff_crystal_face_y
_exptl_oxdiff_crystal_face_z
0.0000 0.9995 -0.9974 -0.0657 -0.0072 0.0104
0.9977 -0.9999 1.9952 0.0659 0.0183 0.0556
-2.6154 16.9997 -11.5782 -0.9466 -0.2810 0.1580
-11.5746 11.5425 -22.3010 -0.7436 -0.2242 -0.6300
0.1801 -16.6700 7.8397 0.9037 0.2675 -0.3343
14.3011 -14.8700 15.8509 0.6944 0.4816 0.5346
-6.3650 -11.7846 -11.1887 0.4182 0.2835 -0.8630
18.8772 -9.2444 9.0975 0.2023 0.5851 0.7853
14.8642 -14.9379 -14.9224 0.0247 0.9991 -0.0345
-14.7442 14.9547 15.0783 -0.0247 -0.9987 0.0436
0.1810 -11.3902 -22.7283 0.0133 0.6411 -0.7673
-14.8748 0.0241 -15.0890 -0.0075 -0.1623 -0.9867
14.9977 -0.1665 14.9275 0.0077 0.1717 0.9851
-0.0027 11.3011 22.7304 -0.0131 -0.6342 0.7731
